data_7247261
loop_
_publ_author_name
'Mukherjee, Aparajita'
'Datta, Sayanti'
'Richmond, Michael G.'
'Bhattacharya, Samaresh'

_publ_section_title
;
 Ruthenium complexes of 1,4-diazabutadiene ligands with a cis-RuCl2 moiety
 for catalytic acceptorless dehydrogenation of alcohols: DFT evidence of
 chemically non-innocent ligand participation
;
_journal_issue 36
_journal_name_full 'RSC Advances'
_journal_page_first 25660
_journal_page_last 25672
_journal_paper_doi 10.1039/D3RA04750D
_journal_volume 13
_journal_year 2023
_chemical_formula_sum 'C32 H36 Cl2 N4 Ru'
_chemical_formula_weight 648.62
_space_group_crystal_system monoclinic
_space_group_IT_number 14
_space_group_name_Hall '-P 2ybc'
_space_group_name_H-M_alt 'P 1 21/c 1'
_atom_sites_solution_hydrogens geom
_audit_creation_method SHELXL-2016/6
_audit_update_record
;
2023-06-01 deposited with the CCDC.	2023-08-07 downloaded from the CCDC.
;
_cell_angle_alpha 90
_cell_angle_beta 103.729(2)
_cell_angle_gamma 90
_cell_formula_units_Z 2
_cell_length_a 13.4650(4)
_cell_length_b 12.0716(3)
_cell_length_c 9.4185(3)
_cell_measurement_reflns_used 346
_cell_measurement_temperature 296(2)
_cell_measurement_theta_max 27.61
_cell_measurement_theta_min 1.56
_cell_volume 1487.18(8)
_computing_structure_refinement 'SHELXL-2016/6 (Sheldrick, 2016)'
_diffrn_ambient_temperature 296(2)
_diffrn_measured_fraction_theta_full 1.000
_diffrn_measured_fraction_theta_max 0.994
_diffrn_measurement_device_type 'CCD area detector'
_diffrn_measurement_method 'phi and omega scans'
_diffrn_radiation_type MoK\a
_diffrn_radiation_wavelength 0.71073
_diffrn_reflns_av_R_equivalents 0.0574
_diffrn_reflns_av_unetI/netI 0.0412
_diffrn_reflns_Laue_measured_fraction_full 1.000
_diffrn_reflns_Laue_measured_fraction_max 0.994
_diffrn_reflns_limit_h_max 17
_diffrn_reflns_limit_h_min -17
_diffrn_reflns_limit_k_max 15
_diffrn_reflns_limit_k_min -15
_diffrn_reflns_limit_l_max 12
_diffrn_reflns_limit_l_min -11
_diffrn_reflns_number 23289
_diffrn_reflns_point_group_measured_fraction_full 1.000
_diffrn_reflns_point_group_measured_fraction_max 0.994
_diffrn_reflns_theta_full 25.242
_diffrn_reflns_theta_max 27.610
_diffrn_reflns_theta_min 1.557
_diffrn_source 'fine-focus sealed tube'
_exptl_absorpt_coefficient_mu 0.735
_exptl_crystal_colour green
_exptl_crystal_density_diffrn 1.448
_exptl_crystal_density_method 'not measured'
_exptl_crystal_description block
_exptl_crystal_F_000 668
_exptl_crystal_size_max 0.14
_exptl_crystal_size_mid 0.11
_exptl_crystal_size_min 0.10
_refine_diff_density_max 0.680
_refine_diff_density_min -0.503
_refine_diff_density_rms 0.064
_refine_ls_extinction_method none
_refine_ls_goodness_of_fit_ref 0.946
_refine_ls_hydrogen_treatment constr
_refine_ls_matrix_type full
_refine_ls_number_parameters 180
_refine_ls_number_reflns 3434
_refine_ls_number_restraints 0
_refine_ls_restrained_S_all 0.946
_refine_ls_R_factor_all 0.0612
_refine_ls_R_factor_gt 0.0346
_refine_ls_shift/su_max 0.000
_refine_ls_shift/su_mean 0.000
_refine_ls_structure_factor_coef Fsqd
_refine_ls_weighting_details 'w=1/[\s^2^(Fo^2^)+(0.0459P)^2^+0.5000P] where P=(Fo^2^+2Fc^2^)/3'
_refine_ls_weighting_scheme calc
_refine_ls_wR_factor_gt 0.0797
_refine_ls_wR_factor_ref 0.0904
_reflns_Friedel_coverage 0.000
_reflns_number_gt 2391
_reflns_number_total 3434
_reflns_threshold_expression 'I > 2\s(I)'
_cod_data_source_file d3ra04750d2.cif
_cod_data_source_block SB-AM-26
_cod_original_sg_symbol_H-M 'P 21/c'
_cod_database_code 7247261
_shelx_shelxl_version_number 2016/6
_shelx_space_group_comment
;
The symmetry employed for this shelxl refinement is uniquely defined
by the following loop, which should always be used as a source of
symmetry information in preference to the above space-group names.
They are only intended as comments.
;

loop_
_space_group_symop_operation_xyz
'x, y, z'
'-x, y+1/2, -z+1/2'
'-x, -y, -z'
'x, -y-1/2, z-1/2'

loop_
_atom_site_label
_atom_site_type_symbol
_atom_site_fract_x
_atom_site_fract_y
_atom_site_fract_z
_atom_site_U_iso_or_equiv
_atom_site_adp_type
_atom_site_occupancy
_atom_site_site_symmetry_order
_atom_site_calc_flag
_atom_site_refinement_flags_posn
_atom_site_refinement_flags_adp
_atom_site_refinement_flags_occupancy
_atom_site_disorder_assembly
_atom_site_disorder_group
Ru1 Ru 0.500000 0.500000 0.000000 0.03743(11) Uani 1 2 d S . P . .
Cl1 Cl 0.61639(6) 0.54437(6) 0.22564(8) 0.04993(19) Uani 1 1 d . . . . .
N1 N 0.57933(18) 0.35563(18) -0.0224(2) 0.0417(5) Uani 1 1 d . . . . .
N2 N 0.42728(18) 0.38084(18) 0.0994(2) 0.0424(5) Uani 1 1 d . . . . .
C1 C 0.5314(2) 0.2671(2) 0.0008(3) 0.0525(8) Uani 1 1 d . . . . .
H1 H 0.550986 0.197506 -0.024985 0.063 Uiso 1 1 calc R U . . .
C2 C 0.4477(2) 0.2801(2) 0.0671(3) 0.0524(8) Uani 1 1 d . . . . .
H2 H 0.409739 0.219963 0.086197 0.063 Uiso 1 1 calc R U . . .
C10 C 0.3557(2) 0.3946(2) 0.1886(3) 0.0459(7) Uani 1 1 d . . . . .
C15 C 0.3771(3) 0.4716(3) 0.3007(3) 0.0513(8) Uani 1 1 d . . . . .
H15 H 0.436753 0.513326 0.316738 0.062 Uiso 1 1 calc R U . . .
C14 C 0.3095(3) 0.4860(2) 0.3885(4) 0.0561(8) Uani 1 1 d . . . . .
H14 H 0.325202 0.536889 0.464643 0.067 Uiso 1 1 calc R U . . .
C13 C 0.2190(3) 0.4270(3) 0.3665(4) 0.0602(9) Uani 1 1 d . . . . .
C12 C 0.2006(3) 0.3491(3) 0.2555(4) 0.0709(10) Uani 1 1 d . . . . .
H12 H 0.141596 0.306310 0.240515 0.085 Uiso 1 1 calc R U . . .
C11 C 0.2674(3) 0.3329(3) 0.1663(4) 0.0626(9) Uani 1 1 d . . . . .
H11 H 0.252677 0.280630 0.091737 0.075 Uiso 1 1 calc R U . . .
C16 C 0.1451(3) 0.4472(4) 0.4615(4) 0.0853(12) Uani 1 1 d . . . . .
H16A H 0.171238 0.414339 0.555847 0.128 Uiso 1 1 calc R U . . .
H16B H 0.080155 0.414594 0.416762 0.128 Uiso 1 1 calc R U . . .
H16C H 0.136768 0.525449 0.472511 0.128 Uiso 1 1 calc R U . . .
C3 C 0.6749(2) 0.3431(2) -0.0612(3) 0.0433(7) Uani 1 1 d . . . . .
C4 C 0.6935(3) 0.2568(3) -0.1493(3) 0.0574(8) Uani 1 1 d . . . . .
H4 H 0.642814 0.204980 -0.185890 0.069 Uiso 1 1 calc R U . . .
C5 C 0.7879(3) 0.2488(3) -0.1820(4) 0.0703(10) Uani 1 1 d . . . . .
H5 H 0.799374 0.191813 -0.242646 0.084 Uiso 1 1 calc R U . . .
C6 C 0.8653(3) 0.3226(3) -0.1277(4) 0.0707(10) Uani 1 1 d . . . . .
C7 C 0.8470(3) 0.4062(3) -0.0375(4) 0.0634(9) Uani 1 1 d . . . . .
H7 H 0.898884 0.455944 0.002191 0.076 Uiso 1 1 calc R U . . .
C8 C 0.7527(2) 0.4172(2) -0.0052(3) 0.0523(7) Uani 1 1 d . . . . .
H8 H 0.741436 0.474802 0.054653 0.063 Uiso 1 1 calc R U . . .
C9 C 0.9686(3) 0.3143(4) -0.1680(6) 0.1143(17) Uani 1 1 d . . . . .
H9A H 0.986439 0.385297 -0.200581 0.171 Uiso 1 1 calc R U . . .
H9B H 0.964150 0.260936 -0.244755 0.171 Uiso 1 1 calc R U . . .
H9C H 1.019932 0.291557 -0.083833 0.171 Uiso 1 1 calc R U . . .

loop_
_atom_site_aniso_label
_atom_site_aniso_U_11
_atom_site_aniso_U_22
_atom_site_aniso_U_33
_atom_site_aniso_U_23
_atom_site_aniso_U_13
_atom_site_aniso_U_12
Ru1 0.0508(2) 0.02417(15) 0.03763(18) -0.00080(13) 0.01117(14) -0.00073(14)
Cl1 0.0595(5) 0.0448(4) 0.0433(4) -0.0078(3) 0.0079(3) 0.0011(3)
N1 0.0529(15) 0.0298(12) 0.0419(13) -0.0016(10) 0.0105(11) 0.0029(10)
N2 0.0541(15) 0.0311(12) 0.0423(13) 0.0027(10) 0.0122(11) -0.0044(10)
C1 0.069(2) 0.0265(15) 0.064(2) -0.0014(13) 0.0192(18) 0.0020(13)
C2 0.064(2) 0.0285(15) 0.066(2) 0.0052(13) 0.0201(16) -0.0042(13)
C10 0.062(2) 0.0351(15) 0.0419(16) 0.0053(12) 0.0150(14) -0.0035(13)
C15 0.058(2) 0.0500(18) 0.0462(17) 0.0020(13) 0.0127(15) -0.0086(14)
C14 0.074(2) 0.050(2) 0.0463(18) 0.0006(14) 0.0179(16) -0.0046(16)
C13 0.070(2) 0.053(2) 0.065(2) 0.0043(16) 0.0312(18) -0.0015(17)
C12 0.069(2) 0.063(2) 0.088(3) -0.0064(19) 0.034(2) -0.0207(18)
C11 0.074(2) 0.0488(19) 0.070(2) -0.0120(16) 0.0270(19) -0.0166(17)
C16 0.084(3) 0.090(3) 0.095(3) -0.010(2) 0.047(2) -0.005(2)
C3 0.0536(18) 0.0341(15) 0.0409(15) 0.0029(12) 0.0084(13) 0.0091(13)
C4 0.074(2) 0.0458(18) 0.0519(18) -0.0042(14) 0.0134(17) 0.0125(16)
C5 0.082(3) 0.067(2) 0.064(2) -0.0096(18) 0.022(2) 0.030(2)
C6 0.067(2) 0.078(3) 0.071(2) 0.001(2) 0.023(2) 0.024(2)
C7 0.058(2) 0.068(2) 0.065(2) -0.0015(18) 0.0158(17) 0.0020(17)
C8 0.062(2) 0.0452(17) 0.0516(18) -0.0025(14) 0.0173(16) 0.0057(15)
C9 0.079(3) 0.140(4) 0.137(4) -0.010(4) 0.050(3) 0.030(3)

loop_
_atom_type_symbol
_atom_type_description
_atom_type_scat_dispersion_real
_atom_type_scat_dispersion_imag
_atom_type_scat_source
C C 0.0033 0.0016 'International Tables Vol C Tables 4.2.6.8 and 6.1.1.4'
H H 0.0000 0.0000 'International Tables Vol C Tables 4.2.6.8 and 6.1.1.4'
N N 0.0061 0.0033 'International Tables Vol C Tables 4.2.6.8 and 6.1.1.4'
Cl Cl 0.1484 0.1585 'International Tables Vol C Tables 4.2.6.8 and 6.1.1.4'
Ru Ru -1.2594 0.8363 'International Tables Vol C Tables 4.2.6.8 and 6.1.1.4'

loop_
_geom_angle_atom_site_label_1
_geom_angle_atom_site_label_2
_geom_angle_atom_site_label_3
_geom_angle
_geom_angle_site_symmetry_1
_geom_angle_site_symmetry_3
_geom_angle_publ_flag
N1 Ru1 N1 180.0 . 3_665 ?
N1 Ru1 N2 76.98(9) . . ?
N1 Ru1 N2 103.03(9) 3_665 . ?
N1 Ru1 N2 103.02(9) . 3_665 ?
N1 Ru1 N2 76.97(9) 3_665 3_665 ?
N2 Ru1 N2 180.00(11) . 3_665 ?
N1 Ru1 Cl1 91.94(7) . . ?
N1 Ru1 Cl1 88.06(7) 3_665 . ?
N2 Ru1 Cl1 91.96(7) . . ?
N2 Ru1 Cl1 88.04(7) 3_665 . ?
N1 Ru1 Cl1 88.06(7) . 3_665 ?
N1 Ru1 Cl1 91.94(7) 3_665 3_665 ?
N2 Ru1 Cl1 88.04(7) . 3_665 ?
N2 Ru1 Cl1 91.96(7) 3_665 3_665 ?
Cl1 Ru1 Cl1 180.0 . 3_665 ?
C1 N1 C3 118.2(2) . . ?
C1 N1 Ru1 112.70(19) . . ?
C3 N1 Ru1 129.09(17) . . ?
C2 N2 C10 117.1(2) . . ?
C2 N2 Ru1 113.12(19) . . ?
C10 N2 Ru1 129.62(17) . . ?
N1 C1 C2 117.6(3) . . ?
N1 C1 H1 121.2 . . ?
C2 C1 H1 121.2 . . ?
N2 C2 C1 116.2(3) . . ?
N2 C2 H2 121.9 . . ?
C1 C2 H2 121.9 . . ?
C11 C10 C15 119.7(3) . . ?
C11 C10 N2 121.7(3) . . ?
C15 C10 N2 118.6(3) . . ?
C14 C15 C10 119.7(3) . . ?
C14 C15 H15 120.2 . . ?
C10 C15 H15 120.2 . . ?
C15 C14 C13 121.9(3) . . ?
C15 C14 H14 119.0 . . ?
C13 C14 H14 119.0 . . ?
C12 C13 C14 117.1(3) . . ?
C12 C13 C16 122.3(3) . . ?
C14 C13 C16 120.7(3) . . ?
C11 C12 C13 122.0(3) . . ?
C11 C12 H12 119.0 . . ?
C13 C12 H12 119.0 . . ?
C10 C11 C12 119.6(3) . . ?
C10 C11 H11 120.2 . . ?
C12 C11 H11 120.2 . . ?
C13 C16 H16A 109.5 . . ?
C13 C16 H16B 109.5 . . ?
H16A C16 H16B 109.5 . . ?
C13 C16 H16C 109.5 . . ?
H16A C16 H16C 109.5 . . ?
H16B C16 H16C 109.5 . . ?
C8 C3 C4 119.0(3) . . ?
C8 C3 N1 118.8(2) . . ?
C4 C3 N1 122.2(3) . . ?
C5 C4 C3 119.4(3) . . ?
C5 C4 H4 120.3 . . ?
C3 C4 H4 120.3 . . ?
C6 C5 C4 121.9(3) . . ?
C6 C5 H5 119.0 . . ?
C4 C5 H5 119.0 . . ?
C5 C6 C7 118.2(3) . . ?
C5 C6 C9 121.3(4) . . ?
C7 C6 C9 120.4(4) . . ?
C6 C7 C8 121.0(3) . . ?
C6 C7 H7 119.5 . . ?
C8 C7 H7 119.5 . . ?
C7 C8 C3 120.4(3) . . ?
C7 C8 H8 119.8 . . ?
C3 C8 H8 119.8 . . ?
C6 C9 H9A 109.5 . . ?
C6 C9 H9B 109.5 . . ?
H9A C9 H9B 109.5 . . ?
C6 C9 H9C 109.5 . . ?
H9A C9 H9C 109.5 . . ?
H9B C9 H9C 109.5 . . ?

loop_
_geom_bond_atom_site_label_1
_geom_bond_atom_site_label_2
_geom_bond_distance
_geom_bond_site_symmetry_2
_geom_bond_publ_flag
Ru1 N1 2.081(2) . ?
Ru1 N1 2.081(2) 3_665 ?
Ru1 N2 2.083(2) . ?
Ru1 N2 2.083(2) 3_665 ?
Ru1 Cl1 2.3830(7) . ?
Ru1 Cl1 2.3830(7) 3_665 ?
N1 C1 1.294(4) . ?
N1 C3 1.427(3) . ?
N2 C2 1.299(3) . ?
N2 C10 1.431(3) . ?
C1 C2 1.420(4) . ?
C1 H1 0.9300 . ?
C2 H2 0.9300 . ?
C10 C11 1.377(4) . ?
C10 C15 1.385(4) . ?
C15 C14 1.377(4) . ?
C15 H15 0.9300 . ?
C14 C13 1.385(5) . ?
C14 H14 0.9300 . ?
C13 C12 1.384(5) . ?
C13 C16 1.508(4) . ?
C12 C11 1.382(4) . ?
C12 H12 0.9300 . ?
C11 H11 0.9300 . ?
C16 H16A 0.9600 . ?
C16 H16B 0.9600 . ?
C16 H16C 0.9600 . ?
C3 C8 1.383(4) . ?
C3 C4 1.391(4) . ?
C4 C5 1.379(5) . ?
C4 H4 0.9300 . ?
C5 C6 1.374(5) . ?
C5 H5 0.9300 . ?
C6 C7 1.379(5) . ?
C6 C9 1.529(5) . ?
C7 C8 1.379(4) . ?
C7 H7 0.9300 . ?
C8 H8 0.9300 . ?
C9 H9A 0.9600 . ?
C9 H9B 0.9600 . ?
C9 H9C 0.9600 . ?
